data_7710377
loop_
_publ_author_name
'Gregoli\'nski, Janusz'
'\'Slepokura, Katarzyna'
'K\/lak, Julia'
'Witwicki, Maciej'

_publ_section_title
;
 Multinuclear Ni(II) and Cu(II) complexes of meso 6+6 macrocyclic amine
 derived from trans-1,2-diaminocyclopentane and 2,6-diformylpyridine
;
_journal_name_full 'Dalton Transactions'
_journal_paper_doi 10.1039/D2DT01329K
_journal_year 2022
_chemical_formula_moiety '[Ni6 (C72 H102 N18) Cl10 2(C2 H3 N) 6(H2 O)], 2Cl, 0.25[Ni Cl2 4(H2 O)], 4(C H3 C N), 5(H2 O)'
_chemical_formula_sum 'C84 H144 Cl12.5 N24 Ni6.25 O12'
_chemical_formula_weight 2492.29
_space_group_crystal_system triclinic
_space_group_IT_number 2
_space_group_name_Hall '-P 1'
_space_group_name_H-M_alt 'P -1'
_atom_sites_solution_hydrogens mixed
_atom_sites_solution_primary dual
_atom_sites_solution_secondary difmap
_audit_creation_method SHELXL-2014/7
_audit_update_record
;
2022-04-25 deposited with the CCDC.	2022-05-30 downloaded from the CCDC.
;
_cell_angle_alpha 71.42(2)
_cell_angle_beta 78.55(2)
_cell_angle_gamma 75.98(2)
_cell_formula_units_Z 1
_cell_length_a 11.665(3)
_cell_length_b 14.436(4)
_cell_length_c 17.691(4)
_cell_measurement_reflns_used 5800
_cell_measurement_temperature 80(2)
_cell_measurement_theta_max 25.82
_cell_measurement_theta_min 1.64
_cell_volume 2715.8(13)
_computing_cell_refinement 'CrysAlisPro 1.171.39.46 (Rigaku OD, 2018)'
_computing_data_collection 'CrysAlisPro 1.171.39.46 (Rigaku OD, 2018)'
_computing_data_reduction 'CrysAlisPro 1.171.39.46 (Rigaku OD, 2018)'
_computing_structure_refinement 'SHELXL-2014/7 (Sheldrick, 2015)'
_computing_structure_solution 'SHELXT-2014/7 (Sheldrick, 2015)'
_diffrn_ambient_temperature 80(2)
_diffrn_detector 'CCD plate'
_diffrn_detector_area_resol_mean 10.3456
_diffrn_detector_type Ruby
_diffrn_measured_fraction_theta_full 1.000
_diffrn_measured_fraction_theta_max 1.000
_diffrn_measurement_device 'four-circle diffractometer'
_diffrn_measurement_device_type 'Agilent Technologies Xcalibur, Ruby'
_diffrn_measurement_method 'omega scan'
_diffrn_radiation_monochromator graphite
_diffrn_radiation_probe x-ray
_diffrn_radiation_type MoK\a
_diffrn_radiation_wavelength 0.71073
_diffrn_reflns_av_R_equivalents 0.0521
_diffrn_reflns_av_unetI/netI 0.0863
_diffrn_reflns_Laue_measured_fraction_full 1.000
_diffrn_reflns_Laue_measured_fraction_max 1.000
_diffrn_reflns_limit_h_max 14
_diffrn_reflns_limit_h_min -14
_diffrn_reflns_limit_k_max 17
_diffrn_reflns_limit_k_min -17
_diffrn_reflns_limit_l_max 21
_diffrn_reflns_limit_l_min -20
_diffrn_reflns_number 25540
_diffrn_reflns_point_group_measured_fraction_full 1.000
_diffrn_reflns_point_group_measured_fraction_max 1.000
_diffrn_reflns_theta_full 25.242
_diffrn_reflns_theta_max 25.681
_diffrn_reflns_theta_min 1.656
_exptl_absorpt_coefficient_mu 1.434
_exptl_absorpt_correction_T_max 1.00000
_exptl_absorpt_correction_T_min 0.94462
_exptl_absorpt_correction_type multi-scan
_exptl_absorpt_process_details
;
CrysAlisPro 1.171.39.46 (Rigaku Oxford Diffraction, 2018)
Empirical absorption correction using spherical harmonics,
 implemented in SCALE3 ABSPACK scaling algorithm.
;
_exptl_crystal_colour green
_exptl_crystal_density_diffrn 1.524
_exptl_crystal_description plate
_exptl_crystal_F_000 1300
_exptl_crystal_size_max 0.20
_exptl_crystal_size_mid 0.16
_exptl_crystal_size_min 0.06
_refine_diff_density_max 1.649
_refine_diff_density_min -0.962
_refine_diff_density_rms 0.123
_refine_ls_extinction_method none
_refine_ls_goodness_of_fit_ref 1.050
_refine_ls_hydrogen_treatment constr
_refine_ls_matrix_type full
_refine_ls_number_parameters 684
_refine_ls_number_reflns 10312
_refine_ls_number_restraints 6
_refine_ls_restrained_S_all 1.049
_refine_ls_R_factor_all 0.1336
_refine_ls_R_factor_gt 0.0773
_refine_ls_shift/su_max 0.001
_refine_ls_shift/su_mean 0.000
_refine_ls_structure_factor_coef Fsqd
_refine_ls_weighting_details 'w=1/[\s^2^(Fo^2^)+(0.1407P)^2^+0.3269P] where P=(Fo^2^+2Fc^2^)/3'
_refine_ls_weighting_scheme calc
_refine_ls_wR_factor_gt 0.2079
_refine_ls_wR_factor_ref 0.2504
_reflns_Friedel_coverage 0.000
_reflns_number_gt 6122
_reflns_number_total 10312
_reflns_threshold_expression 'I > 2\s(I)'
_cod_data_source_file d2dt01329k2.cif
_cod_data_source_block 1'_nil28c
_cod_original_formula_sum 'C84 H144 Cl12.50 N24 Ni6.25 O12'
_cod_database_code 7710377
_shelx_shelxl_version_number 2014/7
_shelx_space_group_comment
;
The symmetry employed for this shelxl refinement is uniquely defined
by the following loop, which should always be used as a source of
symmetry information in preference to the above space-group names.
They are only intended as comments.
;
_shelx_estimated_absorpt_t_min 0.762
_shelx_estimated_absorpt_t_max 0.919

loop_
_space_group_symop_operation_xyz
'x, y, z'
'-x, -y, -z'

loop_
_atom_site_label
_atom_site_type_symbol
_atom_site_fract_x
_atom_site_fract_y
_atom_site_fract_z
_atom_site_U_iso_or_equiv
_atom_site_adp_type
_atom_site_occupancy
_atom_site_site_symmetry_order
_atom_site_calc_flag
_atom_site_refinement_flags_posn
_atom_site_refinement_flags_adp
_atom_site_refinement_flags_occupancy
_atom_site_disorder_assembly
_atom_site_disorder_group
Ni1 Ni 0.55584(8) 0.73718(7) 0.16503(5) 0.0424(3) Uani 1 1 d . . . . .
Ni2 Ni 0.16522(8) 0.74633(7) 0.37015(5) 0.0473(3) Uani 1 1 d . . . . .
Ni3 Ni 0.21323(8) 0.63009(7) 0.70829(5) 0.0484(3) Uani 1 1 d . . . . .
Cl1 Cl 0.38525(15) 0.75534(13) 0.10255(9) 0.0466(5) Uani 1 1 d . . . . .
Cl2 Cl 0.23502(17) 0.61108(14) 0.31071(10) 0.0521(5) Uani 1 1 d . . . . .
O3W O 0.1138(9) 0.8534(11) 0.4292(5) 0.052(3) Uani 0.670(12) 1 d . . P A 1
Cl3 Cl 0.1169(10) 0.8873(7) 0.4333(6) 0.058(3) Uiso 0.330(12) 1 d . . P A 2
Cl4 Cl 0.3191(4) 0.7639(4) 0.6432(2) 0.0790(16) Uani 0.670(12) 1 d . . P A 1
O4W O 0.285(4) 0.740(3) 0.637(2) 0.139(16) Uiso 0.330(12) 1 d . . P A 2
Cl5 Cl 0.10978(16) 0.48960(13) 0.77764(9) 0.0468(5) Uani 1 1 d . . . . .
Cl6 Cl 0.36346(18) 0.52448(16) 0.64604(10) 0.0633(6) Uani 1 1 d . . . . .
Cl7 Cl -0.1160(3) 0.9864(3) 0.38329(19) 0.1143(10) Uani 1 1 d . . . . .
N1 N 0.6459(5) 0.8013(4) 0.0549(3) 0.0428(14) Uani 1 1 d . . . . .
H1 H 0.5905 0.8229 0.0133 0.051 Uiso 1 1 calc R U . . .
N2 N 0.5128(5) 0.8926(4) 0.1666(3) 0.0418(14) Uani 1 1 d . . . . .
N3 N 0.2666(5) 0.8407(4) 0.2652(3) 0.0438(14) Uani 1 1 d . . . . .
H3 H 0.3077 0.7987 0.2287 0.053 Uiso 1 1 calc R U . . .
N4 N 0.0240(5) 0.8139(5) 0.3038(3) 0.0500(16) Uani 1 1 d . . . . .
H4 H -0.0272 0.8680 0.3260 0.060 Uiso 1 1 calc R U . . .
N5 N 0.0226(5) 0.6695(5) 0.4452(3) 0.0505(16) Uani 1 1 d . . . . .
N6 N 0.1048(5) 0.6790(4) 0.6102(3) 0.0491(15) Uani 1 1 d . . . . .
H6 H 0.1359 0.7347 0.5673 0.059 Uiso 1 1 calc R U . . .
N7 N 0.0763(5) 0.7204(4) 0.7615(3) 0.0500(16) Uani 1 1 d . . . . .
H7 H 0.0262 0.6760 0.8029 0.060 Uiso 1 1 calc R U . . .
N8 N 0.2848(6) 0.6288(5) 0.8194(3) 0.0485(15) Uani 1 1 d . . . . .
N9 N 0.3601(5) 0.4037(4) 0.8591(3) 0.0471(15) Uani 1 1 d . . . . .
H9 H 0.2921 0.4333 0.8268 0.057 Uiso 1 1 calc R U . . .
C1 C 0.8701(7) 0.6251(5) -0.0463(4) 0.0481(18) Uani 1 1 d . . . . .
H1A H 0.9529 0.6126 -0.0346 0.058 Uiso 1 1 calc R U . . .
H1B H 0.8722 0.6137 -0.0989 0.058 Uiso 1 1 calc R U . . .
C2 C 0.8077(6) 0.7321(5) -0.0480(4) 0.0431(17) Uani 1 1 d . . . . .
H2A H 0.8662 0.7761 -0.0604 0.052 Uiso 1 1 calc R U . . .
H2B H 0.7509 0.7594 -0.0881 0.052 Uiso 1 1 calc R U . . .
C3 C 0.7431(6) 0.7200(5) 0.0371(4) 0.0439(17) Uani 1 1 d . . . . .
H3A H 0.8038 0.7055 0.0741 0.053 Uiso 1 1 calc R U . . .
C4 C 0.6827(6) 0.8890(5) 0.0597(4) 0.0435(17) Uani 1 1 d . . . . .
H4A H 0.7009 0.9327 0.0047 0.052 Uiso 1 1 calc R U . . .
H4B H 0.7561 0.8679 0.0859 0.052 Uiso 1 1 calc R U . . .
C5 C 0.5862(6) 0.9462(5) 0.1069(4) 0.0426(16) Uani 1 1 d . . . . .
C6 C 0.5743(6) 1.0469(5) 0.0905(4) 0.0449(17) Uani 1 1 d . . . . .
H6A H 0.6240 1.0821 0.0471 0.054 Uiso 1 1 calc R U . . .
C7 C 0.4889(6) 1.0974(6) 0.1378(4) 0.0486(18) Uani 1 1 d . . . . .
H7A H 0.4807 1.1671 0.1281 0.058 Uiso 1 1 calc R U . . .
C8 C 0.4164(6) 1.0444(6) 0.1991(4) 0.0511(19) Uani 1 1 d . . . . .
H8 H 0.3570 1.0776 0.2319 0.061 Uiso 1 1 calc R U . . .
C9 C 0.4305(6) 0.9414(5) 0.2129(4) 0.0422(16) Uani 1 1 d . . . . .
C10 C 0.3560(6) 0.8821(6) 0.2834(4) 0.0491(19) Uani 1 1 d . . . . .
H10A H 0.4108 0.8265 0.3154 0.059 Uiso 1 1 calc R U . . .
H10B H 0.3153 0.9256 0.3179 0.059 Uiso 1 1 calc R U . . .
C11 C 0.1670(6) 0.9143(5) 0.2253(4) 0.0431(17) Uani 1 1 d . . . . .
H11 H 0.1284 0.9593 0.2598 0.052 Uiso 1 1 calc R U . . .
C12 C 0.1931(6) 0.9799(6) 0.1374(4) 0.0496(19) Uani 1 1 d . . . . .
H12A H 0.2004 1.0471 0.1367 0.060 Uiso 1 1 calc R U . . .
H12B H 0.2677 0.9490 0.1097 0.060 Uiso 1 1 calc R U . . .
C13 C 0.0847(6) 0.9859(6) 0.0966(4) 0.0517(19) Uani 1 1 d . . . . .
H13A H 0.0504 1.0562 0.0708 0.062 Uiso 1 1 calc R U . . .
H13B H 0.1096 0.9503 0.0548 0.062 Uiso 1 1 calc R U . . .
C14 C -0.0085(7) 0.9370(6) 0.1625(4) 0.0523(19) Uani 1 1 d . . . . .
H14A H -0.0624 0.9853 0.1890 0.063 Uiso 1 1 calc R U . . .
H14B H -0.0562 0.9054 0.1410 0.063 Uiso 1 1 calc R U . . .
C15 C 0.0751(6) 0.8589(6) 0.2199(4) 0.0464(18) Uani 1 1 d . . . . .
H15 H 0.1161 0.8044 0.1948 0.056 Uiso 1 1 calc R U . . .
C16 C -0.0475(6) 0.7381(6) 0.3124(4) 0.0496(19) Uani 1 1 d . . . . .
H16A H -0.0056 0.6924 0.2799 0.060 Uiso 1 1 calc R U . . .
H16B H -0.1260 0.7708 0.2938 0.060 Uiso 1 1 calc R U . . .
C17 C -0.0638(6) 0.6805(6) 0.4019(4) 0.0481(18) Uani 1 1 d . . . . .
C18 C -0.1639(6) 0.6393(6) 0.4319(4) 0.053(2) Uani 1 1 d . . . . .
H18 H -0.2230 0.6481 0.3988 0.064 Uiso 1 1 calc R U . . .
C19 C -0.1758(7) 0.5835(6) 0.5136(4) 0.054(2) Uani 1 1 d . . . . .
H19 H -0.2440 0.5543 0.5369 0.065 Uiso 1 1 calc R U . . .
C20 C -0.0894(7) 0.5720(6) 0.5581(4) 0.056(2) Uani 1 1 d . . . . .
H20 H -0.0964 0.5344 0.6132 0.068 Uiso 1 1 calc R U . . .
C21 C 0.0109(7) 0.6154(6) 0.5233(4) 0.0521(19) Uani 1 1 d . . . . .
C22 C 0.1068(7) 0.5994(6) 0.5746(4) 0.0502(19) Uani 1 1 d . . . . .
H22A H 0.1019 0.5373 0.6189 0.060 Uiso 1 1 calc R U . . .
H22B H 0.1850 0.5885 0.5413 0.060 Uiso 1 1 calc R U . . .
C23 C -0.0145(6) 0.7198(5) 0.6481(4) 0.051(2) Uani 1 1 d . . . . .
H23 H -0.0512 0.6628 0.6846 0.061 Uiso 1 1 calc R U . . .
C24 C -0.1075(7) 0.7913(6) 0.5938(4) 0.064(2) Uani 1 1 d . . . . .
H24A H -0.1581 0.7541 0.5807 0.077 Uiso 1 1 calc R U . . .
H24B H -0.0681 0.8312 0.5432 0.077 Uiso 1 1 calc R U . . .
C25 C -0.1820(9) 0.8588(7) 0.6470(5) 0.077(3) Uani 1 1 d . . . . .
H25A H -0.1829 0.9299 0.6176 0.093 Uiso 1 1 calc R U . . .
H25B H -0.2653 0.8482 0.6609 0.093 Uiso 1 1 calc R U . . .
C26 C -0.1239(7) 0.8305(6) 0.7222(4) 0.063(2) Uani 1 1 d . . . . .
H26A H -0.1648 0.7834 0.7669 0.076 Uiso 1 1 calc R U . . .
H26B H -0.1254 0.8901 0.7388 0.076 Uiso 1 1 calc R U . . .
C27 C 0.0029(7) 0.7817(5) 0.6986(4) 0.0512(19) Uani 1 1 d . . . . .
H27 H 0.0460 0.8351 0.6626 0.061 Uiso 1 1 calc R U . . .
C28 C 0.1215(7) 0.7733(5) 0.8027(4) 0.0514(19) Uani 1 1 d . . . . .
H28A H 0.0576 0.7938 0.8435 0.062 Uiso 1 1 calc R U . . .
H28B H 0.1444 0.8343 0.7635 0.062 Uiso 1 1 calc R U . . .
C29 C 0.2259(7) 0.7120(6) 0.8427(4) 0.053(2) Uani 1 1 d . . . . .
C30 C 0.2638(8) 0.7378(6) 0.9016(4) 0.058(2) Uani 1 1 d . . . . .
H30 H 0.2194 0.7938 0.9187 0.069 Uiso 1 1 calc R U . . .
C31 C 0.3631(9) 0.6846(7) 0.9350(5) 0.066(2) Uani 1 1 d . . . . .
H31 H 0.3924 0.7044 0.9727 0.079 Uiso 1 1 calc R U . . .
C32 C 0.4198(8) 0.6008(6) 0.9121(4) 0.058(2) Uani 1 1 d . . . . .
H32 H 0.4889 0.5611 0.9352 0.069 Uiso 1 1 calc R U . . .
C33 C 0.3785(7) 0.5727(6) 0.8560(4) 0.0504(19) Uani 1 1 d . . . . .
C34 C 0.4370(6) 0.4770(5) 0.8369(4) 0.0475(18) Uani 1 1 d . . . . .
H34A H 0.4647 0.4917 0.7785 0.057 Uiso 1 1 calc R U . . .
H34B H 0.5082 0.4475 0.8653 0.057 Uiso 1 1 calc R U . . .
C35 C 0.3079(6) 0.3741(5) 0.9454(4) 0.0442(17) Uani 1 1 d . . . . .
H35 H 0.3737 0.3577 0.9790 0.053 Uiso 1 1 calc R U . . .
C36 C 0.2038(7) 0.4454(5) 0.9782(4) 0.0482(18) Uani 1 1 d . . . . .
H36A H 0.1548 0.4877 0.9354 0.058 Uiso 1 1 calc R U . . .
H36B H 0.2335 0.4889 1.0002 0.058 Uiso 1 1 calc R U . . .
N1A N 0.3078(6) 0.6934(5) 0.4357(3) 0.0546(17) Uani 1 1 d . . . . .
C1A C 0.3978(8) 0.6743(6) 0.4573(4) 0.058(2) Uani 1 1 d . . . . .
C2A C 0.5168(7) 0.6551(8) 0.4798(5) 0.077(3) Uani 1 1 d . . . . .
H2AA H 0.5527 0.7141 0.4539 0.115 Uiso 1 1 calc R U . . .
H2AB H 0.5664 0.5984 0.4624 0.115 Uiso 1 1 calc R U . . .
H2AC H 0.5113 0.6398 0.5384 0.115 Uiso 1 1 calc R U . . .
N2A N 0.0159(7) 0.7654(7) 0.0533(5) 0.078(2) Uani 1 1 d . . . . .
C3A C 0.0757(9) 0.6981(8) 0.0837(5) 0.067(2) Uani 1 1 d . . . . .
C4A C 0.1566(7) 0.6079(6) 0.1257(5) 0.061(2) Uani 1 1 d . . . . .
H4AA H 0.1838 0.6212 0.1695 0.092 Uiso 1 1 calc R U . . .
H4AB H 0.2256 0.5906 0.0875 0.092 Uiso 1 1 calc R U . . .
H4AC H 0.1139 0.5524 0.1477 0.092 Uiso 1 1 calc R U . . .
N3A N 0.6763(10) 0.6615(8) 0.8160(6) 0.112(3) Uani 1 1 d . . . . .
C5A C 0.6519(10) 0.6547(9) 0.7591(6) 0.090(4) Uani 1 1 d . . . . .
C6A C 0.6174(10) 0.6515(9) 0.6876(6) 0.099(4) Uani 1 1 d . . . . .
H6AA H 0.5379 0.6927 0.6805 0.148 Uiso 1 1 calc R U . . .
H6AB H 0.6157 0.5826 0.6915 0.148 Uiso 1 1 calc R U . . .
H6AC H 0.6747 0.6771 0.6415 0.148 Uiso 1 1 calc R U . . .
O1W O 0.4787(4) 0.6705(4) 0.2773(3) 0.0471(12) Uani 1 1 d DG . . . .
H1WA H 0.5295 0.6220 0.2988 0.071 Uiso 1 1 d DG U . . .
H1WB H 0.4208 0.6484 0.2729 0.071 Uiso 1 1 d DG U . . .
O2W O 0.7052(4) 0.7233(4) 0.2216(3) 0.0466(12) Uani 1 1 d DG . . . .
H2WA H 0.7690 0.6852 0.2357 0.070 Uiso 1 1 d DG U . . .
H2WB H 0.6878 0.7670 0.2461 0.070 Uiso 1 1 d DG U . . .
O5W O 0.6445(5) 0.8505(5) 0.3306(3) 0.0404(15) Uani 0.75 1 d . . P B 3
O5X O 0.629(2) 0.9038(17) 0.3448(12) 0.050(6) Uiso 0.25 1 d . . P B 3
Ni8 Ni 0.5000 1.0000 0.5000 0.096(2) Uani 0.25 2 d S . P C 1
Cl8 Cl 0.635(3) 0.864(2) 0.4930(17) 0.105(9) Uiso 0.125 1 d . . P C 1
Cl9 Cl 0.348(3) 0.904(2) 0.4822(17) 0.109(8) Uiso 0.125 1 d . . P C 1
O8W O 0.659(4) 0.898(3) 0.493(2) 0.049(11) Uiso 0.125 1 d . . P C 1
O9W O 0.423(5) 0.913(4) 0.463(3) 0.066(12) Uiso 0.125 1 d . . P C 1
O10W O 0.527(4) 1.072(3) 0.383(2) 0.053(10) Uiso 0.125 1 d . . P C 1
O10X O 0.565(5) 0.993(4) 0.398(3) 0.057(12) Uiso 0.125 1 d . . P C 1
O6W O 0.2693(13) 0.9128(9) 0.4961(7) 0.073(3) Uiso 0.5 1 d . . P D 3
O7W O 0.470(3) 0.966(2) 0.4201(16) 0.086(8) Uiso 0.25 1 d . . P E 3
O7X O 0.6835(19) 1.0137(15) 0.4280(12) 0.056(5) Uiso 0.25 1 d . . P F 3
O11W O 0.686(5) 1.046(4) 0.267(3) 0.090(16) Uiso 0.125 1 d . . P G 2
O11X O 0.588(5) 1.109(4) 0.299(3) 0.080(14) Uiso 0.125 1 d . . P G 2
O11Y O 0.577(6) 1.026(5) 0.358(4) 0.090(18) Uiso 0.125 1 d . . P G 2
O11Z O 0.651(3) 0.990(2) 0.3818(19) 0.028(7) Uiso 0.125 1 d . . P G 2

loop_
_atom_site_aniso_label
_atom_site_aniso_U_11
_atom_site_aniso_U_22
_atom_site_aniso_U_33
_atom_site_aniso_U_23
_atom_site_aniso_U_13
_atom_site_aniso_U_12
Ni1 0.0328(5) 0.0522(6) 0.0306(4) -0.0045(4) 0.0033(4) -0.0026(4)
Ni2 0.0347(5) 0.0661(6) 0.0293(4) -0.0047(4) 0.0008(4) -0.0043(5)
Ni3 0.0428(6) 0.0542(6) 0.0326(5) -0.0026(4) 0.0057(4) -0.0024(4)
Cl1 0.0363(10) 0.0596(11) 0.0362(8) -0.0062(8) 0.0004(7) -0.0091(8)
Cl2 0.0460(11) 0.0632(11) 0.0347(8) -0.0060(8) 0.0083(7) -0.0092(9)
O3W 0.065(6) 0.072(8) 0.029(4) -0.019(5) 0.011(3) -0.038(6)
Cl4 0.075(3) 0.101(3) 0.060(2) -0.0053(19) -0.0056(18) -0.043(3)
Cl5 0.0469(11) 0.0481(10) 0.0353(8) -0.0039(7) -0.0013(7) -0.0042(8)
Cl6 0.0470(12) 0.0861(14) 0.0327(9) -0.0062(9) 0.0019(8) 0.0112(10)
Cl7 0.096(2) 0.118(2) 0.101(2) -0.0206(18) -0.0029(17) 0.0076(19)
N1 0.036(3) 0.051(3) 0.027(3) -0.001(2) 0.000(2) 0.003(3)
N2 0.031(3) 0.050(3) 0.038(3) -0.008(3) -0.002(2) -0.003(3)
N3 0.039(3) 0.052(3) 0.030(3) -0.002(3) 0.001(2) -0.006(3)
N4 0.029(3) 0.074(4) 0.031(3) -0.001(3) 0.003(2) -0.002(3)
N5 0.037(4) 0.068(4) 0.033(3) -0.005(3) 0.004(3) -0.003(3)
N6 0.040(4) 0.056(4) 0.034(3) -0.003(3) 0.005(2) 0.001(3)
N7 0.047(4) 0.048(3) 0.037(3) 0.000(3) 0.009(3) -0.003(3)
N8 0.047(4) 0.058(4) 0.034(3) -0.007(3) 0.006(3) -0.015(3)
N9 0.042(4) 0.055(4) 0.030(3) 0.000(3) 0.001(2) -0.002(3)
C1 0.046(4) 0.051(4) 0.038(4) -0.010(3) 0.010(3) -0.009(4)
C2 0.038(4) 0.051(4) 0.031(3) -0.007(3) 0.006(3) -0.007(3)
C3 0.042(4) 0.046(4) 0.032(3) -0.007(3) 0.002(3) 0.000(3)
C4 0.034(4) 0.050(4) 0.040(4) -0.009(3) 0.004(3) -0.010(3)
C5 0.034(4) 0.050(4) 0.039(3) -0.010(3) -0.005(3) -0.001(3)
C6 0.034(4) 0.054(5) 0.038(3) -0.007(3) -0.003(3) -0.001(3)
C7 0.039(4) 0.054(4) 0.046(4) -0.011(3) 0.000(3) -0.007(4)
C8 0.033(4) 0.069(5) 0.045(4) -0.020(4) -0.005(3) 0.007(4)
C9 0.033(4) 0.057(5) 0.033(3) -0.013(3) -0.004(3) -0.002(3)
C10 0.041(4) 0.064(5) 0.033(3) -0.012(3) 0.001(3) -0.002(4)
C11 0.035(4) 0.052(4) 0.035(3) -0.007(3) -0.003(3) -0.003(3)
C12 0.038(4) 0.055(4) 0.039(4) 0.000(3) -0.001(3) -0.001(4)
C13 0.041(4) 0.064(5) 0.038(4) 0.003(3) -0.004(3) -0.012(4)
C14 0.039(4) 0.066(5) 0.042(4) -0.002(4) -0.004(3) -0.011(4)
C15 0.036(4) 0.058(4) 0.031(3) -0.001(3) -0.002(3) -0.002(3)
C16 0.034(4) 0.069(5) 0.033(3) -0.003(3) -0.002(3) -0.005(4)
C17 0.034(4) 0.061(5) 0.034(3) -0.002(3) 0.002(3) -0.001(3)
C18 0.031(4) 0.069(5) 0.046(4) -0.004(4) 0.000(3) -0.005(4)
C19 0.042(4) 0.071(5) 0.036(4) -0.002(4) 0.003(3) -0.011(4)
C20 0.042(5) 0.076(5) 0.032(4) 0.001(4) 0.002(3) -0.003(4)
C21 0.043(4) 0.064(5) 0.038(4) -0.010(4) 0.003(3) -0.002(4)
C22 0.045(4) 0.059(5) 0.030(3) -0.002(3) 0.005(3) -0.002(4)
C23 0.039(4) 0.052(4) 0.035(3) 0.005(3) 0.006(3) 0.006(3)
C24 0.053(5) 0.067(5) 0.041(4) -0.001(4) 0.008(4) 0.014(4)
C25 0.069(6) 0.079(6) 0.061(5) -0.019(5) -0.004(5) 0.022(5)
C26 0.061(6) 0.061(5) 0.045(4) -0.003(4) 0.001(4) 0.006(4)
C27 0.053(5) 0.047(4) 0.040(4) -0.005(3) 0.004(3) -0.002(4)
C28 0.055(5) 0.047(4) 0.051(4) -0.020(4) 0.002(4) -0.006(4)
C29 0.055(5) 0.046(4) 0.043(4) 0.000(3) 0.008(4) -0.012(4)
C30 0.076(6) 0.055(5) 0.044(4) -0.016(4) 0.007(4) -0.026(5)
C31 0.082(7) 0.069(6) 0.048(4) -0.013(4) -0.006(5) -0.025(5)
C32 0.063(6) 0.060(5) 0.042(4) -0.004(4) -0.003(4) -0.014(4)
C33 0.048(5) 0.056(5) 0.036(4) 0.003(3) 0.001(3) -0.015(4)
C34 0.041(4) 0.054(4) 0.034(3) 0.007(3) -0.001(3) -0.014(4)
C35 0.040(4) 0.057(4) 0.029(3) -0.008(3) 0.003(3) -0.009(3)
C36 0.057(5) 0.048(4) 0.031(3) -0.004(3) 0.002(3) -0.011(4)
N1A 0.039(4) 0.085(5) 0.026(3) -0.005(3) -0.004(3) -0.001(4)
C1A 0.047(5) 0.076(6) 0.029(4) -0.001(4) 0.001(3) 0.003(4)
C2A 0.043(5) 0.107(7) 0.054(5) -0.005(5) -0.005(4) 0.009(5)
N2A 0.060(5) 0.091(6) 0.077(5) -0.015(5) -0.023(4) -0.002(5)
C3A 0.063(6) 0.091(7) 0.047(5) -0.017(5) -0.002(4) -0.024(6)
C4A 0.045(5) 0.084(6) 0.051(4) -0.017(4) 0.007(4) -0.019(5)
N3A 0.133(9) 0.129(8) 0.084(6) -0.020(6) -0.019(6) -0.054(7)
C5A 0.092(8) 0.132(10) 0.071(6) -0.047(7) 0.011(6) -0.063(8)
C6A 0.094(8) 0.127(9) 0.092(7) -0.046(7) 0.023(6) -0.060(8)
O1W 0.036(3) 0.059(3) 0.032(2) -0.004(2) 0.003(2) -0.002(2)
O2W 0.030(3) 0.061(3) 0.043(3) -0.014(2) -0.002(2) -0.001(2)
O5W 0.038(4) 0.043(4) 0.044(3) -0.019(3) -0.026(3) 0.011(3)
Ni8 0.072(5) 0.120(7) 0.090(5) -0.038(5) -0.011(4) 0.001(5)

loop_
_atom_type_symbol
_atom_type_description
_atom_type_scat_dispersion_real
_atom_type_scat_dispersion_imag
_atom_type_scat_source
C C 0.0033 0.0016 'International Tables Vol C Tables 4.2.6.8 and 6.1.1.4'
H H 0.0000 0.0000 'International Tables Vol C Tables 4.2.6.8 and 6.1.1.4'
N N 0.0061 0.0033 'International Tables Vol C Tables 4.2.6.8 and 6.1.1.4'
O O 0.0106 0.0060 'International Tables Vol C Tables 4.2.6.8 and 6.1.1.4'
Cl Cl 0.1484 0.1585 'International Tables Vol C Tables 4.2.6.8 and 6.1.1.4'
Ni Ni 0.3393 1.1124 'International Tables Vol C Tables 4.2.6.8 and 6.1.1.4'

loop_
_geom_angle_atom_site_label_1
_geom_angle_atom_site_label_2
_geom_angle_atom_site_label_3
_geom_angle
_geom_angle_site_symmetry_1
_geom_angle_site_symmetry_3
_geom_angle_publ_flag
O1W Ni1 N1 175.7(2) . . ?
O1W Ni1 O2W 85.7(2) . . ?
N1 Ni1 O2W 90.1(2) . . ?
O1W Ni1 N9 93.25(19) . 2_666 ?
N1 Ni1 N9 85.5(2) . 2_666 ?
O2W Ni1 N9 87.4(2) . 2_666 ?
O1W Ni1 N2 100.57(19) . . ?
N1 Ni1 N2 80.2(2) . . ?
O2W Ni1 N2 86.3(2) . . ?
N9 Ni1 N2 164.32(19) 2_666 . ?
O1W Ni1 Cl1 93.91(16) . . ?
N1 Ni1 Cl1 90.27(17) . . ?
O2W Ni1 Cl1 178.85(15) . . ?
N9 Ni1 Cl1 93.73(18) 2_666 . ?
N2 Ni1 Cl1 92.69(16) . . ?
O3W Ni2 N1A 86.1(4) . . ?
O3W Ni2 N4 89.3(4) . . ?
N1A Ni2 N4 174.2(3) . . ?
O3W Ni2 N5 90.1(3) . . ?
N1A Ni2 N5 105.2(2) . . ?
N4 Ni2 N5 78.2(2) . . ?
O3W Ni2 N3 93.7(3) . . ?
N1A Ni2 N3 93.5(2) . . ?
N4 Ni2 N3 83.3(2) . . ?
N5 Ni2 N3 161.1(2) . . ?
O3W Ni2 Cl2 174.8(3) . . ?
N1A Ni2 Cl2 89.25(19) . . ?
N4 Ni2 Cl2 95.52(19) . . ?
N5 Ni2 Cl2 89.03(17) . . ?
N3 Ni2 Cl2 88.75(16) . . ?
N1A Ni2 Cl3 85.1(3) . . ?
N4 Ni2 Cl3 89.9(3) . . ?
N5 Ni2 Cl3 95.7(3) . . ?
N3 Ni2 Cl3 88.2(3) . . ?
Cl2 Ni2 Cl3 173.4(3) . . ?
O4W Ni3 N7 94.2(12) . . ?
O4W Ni3 N6 79.6(13) . . ?
N7 Ni3 N6 84.5(2) . . ?
O4W Ni3 N8 94.8(13) . . ?
N7 Ni3 N8 76.4(2) . . ?
N6 Ni3 N8 159.7(2) . . ?
O4W Ni3 Cl6 87.1(12) . . ?
N7 Ni3 Cl6 177.6(2) . . ?
N6 Ni3 Cl6 93.85(16) . . ?
N8 Ni3 Cl6 105.43(17) . . ?
N7 Ni3 Cl4 92.3(2) . . ?
N6 Ni3 Cl4 90.50(19) . . ?
N8 Ni3 Cl4 83.43(18) . . ?
Cl6 Ni3 Cl4 89.38(14) . . ?
O4W Ni3 Cl5 170.0(13) . . ?
N7 Ni3 Cl5 88.56(17) . . ?
N6 Ni3 Cl5 91.20(16) . . ?
N8 Ni3 Cl5 95.19(14) . . ?
Cl6 Ni3 Cl5 89.83(8) . . ?
Cl4 Ni3 Cl5 178.17(13) . . ?
C4 N1 C3 116.4(5) . . ?
C4 N1 Ni1 108.7(4) . . ?
C3 N1 Ni1 105.2(4) . . ?
C4 N1 H1 108.8 . . ?
C3 N1 H1 108.8 . . ?
Ni1 N1 H1 108.8 . . ?
C9 N2 C5 118.0(6) . . ?
C9 N2 Ni1 132.3(4) . . ?
C5 N2 Ni1 109.7(4) . . ?
C10 N3 C11 116.0(6) . . ?
C10 N3 Ni2 116.4(4) . . ?
C11 N3 Ni2 101.0(4) . . ?
C10 N3 H3 107.6 . . ?
C11 N3 H3 107.6 . . ?
Ni2 N3 H3 107.6 . . ?
C16 N4 C15 114.5(5) . . ?
C16 N4 Ni2 108.4(4) . . ?
C15 N4 Ni2 107.4(4) . . ?
C16 N4 H4 108.8 . . ?
C15 N4 H4 108.8 . . ?
Ni2 N4 H4 108.8 . . ?
C17 N5 C21 118.3(6) . . ?
C17 N5 Ni2 110.2(4) . . ?
C21 N5 Ni2 131.4(5) . . ?
C22 N6 C23 115.1(6) . . ?
C22 N6 Ni3 113.0(4) . . ?
C23 N6 Ni3 103.0(4) . . ?
C22 N6 H6 108.5 . . ?
C23 N6 H6 108.5 . . ?
Ni3 N6 H6 108.5 . . ?
C28 N7 C27 116.3(6) . . ?
C28 N7 Ni3 111.7(5) . . ?
C27 N7 Ni3 106.3(4) . . ?
C28 N7 H7 107.4 . . ?
C27 N7 H7 107.4 . . ?
Ni3 N7 H7 107.4 . . ?
C33 N8 C29 118.0(7) . . ?
C33 N8 Ni3 132.5(5) . . ?
C29 N8 Ni3 108.8(5) . . ?
C34 N9 C35 116.1(5) . . ?
C34 N9 Ni1 115.0(4) . 2_666 ?
C35 N9 Ni1 103.7(4) . 2_666 ?
C34 N9 H9 107.2 . . ?
C35 N9 H9 107.2 . . ?
Ni1 N9 H9 107.2 2_666 . ?
C2 C1 C36 106.7(5) . 2_666 ?
C2 C1 H1A 110.4 . . ?
C36 C1 H1A 110.4 2_666 . ?
C2 C1 H1B 110.4 . . ?
C36 C1 H1B 110.4 2_666 . ?
H1A C1 H1B 108.6 . . ?
C3 C2 C1 102.7(5) . . ?
C3 C2 H2A 111.2 . . ?
C1 C2 H2A 111.2 . . ?
C3 C2 H2B 111.2 . . ?
C1 C2 H2B 111.2 . . ?
H2A C2 H2B 109.1 . . ?
N1 C3 C2 119.6(5) . . ?
N1 C3 C35 109.1(5) . 2_666 ?
C2 C3 C35 103.2(5) . 2_666 ?
N1 C3 H3A 108.1 . . ?
C2 C3 H3A 108.1 . . ?
C35 C3 H3A 108.1 2_666 . ?
N1 C4 C5 110.9(5) . . ?
N1 C4 H4A 109.5 . . ?
C5 C4 H4A 109.5 . . ?
N1 C4 H4B 109.5 . . ?
C5 C4 H4B 109.5 . . ?
H4A C4 H4B 108.1 . . ?
C6 C5 N2 122.5(6) . . ?
C6 C5 C4 120.5(6) . . ?
N2 C5 C4 117.0(6) . . ?
C5 C6 C7 119.5(6) . . ?
C5 C6 H6A 120.3 . . ?
C7 C6 H6A 120.3 . . ?
C8 C7 C6 118.8(7) . . ?
C8 C7 H7A 120.6 . . ?
C6 C7 H7A 120.6 . . ?
C7 C8 C9 119.8(6) . . ?
C7 C8 H8 120.1 . . ?
C9 C8 H8 120.1 . . ?
N2 C9 C8 121.4(6) . . ?
N2 C9 C10 118.7(6) . . ?
C8 C9 C10 119.9(6) . . ?
N3 C10 C9 117.3(5) . . ?
N3 C10 H10A 108.0 . . ?
C9 C10 H10A 108.0 . . ?
N3 C10 H10B 108.0 . . ?
C9 C10 H10B 108.0 . . ?
H10A C10 H10B 107.2 . . ?
N3 C11 C15 108.8(6) . . ?
N3 C11 C12 119.4(5) . . ?
C15 C11 C12 103.4(5) . . ?
N3 C11 H11 108.2 . . ?
C15 C11 H11 108.2 . . ?
C12 C11 H11 108.2 . . ?
C13 C12 C11 105.0(5) . . ?
C13 C12 H12A 110.8 . . ?
C11 C12 H12A 110.8 . . ?
C13 C12 H12B 110.8 . . ?
C11 C12 H12B 110.8 . . ?
H12A C12 H12B 108.8 . . ?
C14 C13 C12 107.6(5) . . ?
C14 C13 H13A 110.2 . . ?
C12 C13 H13A 110.2 . . ?
C14 C13 H13B 110.2 . . ?
C12 C13 H13B 110.2 . . ?
H13A C13 H13B 108.5 . . ?
C15 C14 C13 99.9(6) . . ?
C15 C14 H14A 111.8 . . ?
C13 C14 H14A 111.8 . . ?
C15 C14 H14B 111.8 . . ?
C13 C14 H14B 111.8 . . ?
H14A C14 H14B 109.5 . . ?
N4 C15 C11 106.5(5) . . ?
N4 C15 C14 118.4(6) . . ?
C11 C15 C14 104.7(6) . . ?
N4 C15 H15 108.9 . . ?
C11 C15 H15 108.9 . . ?
C14 C15 H15 108.9 . . ?
N4 C16 C17 107.2(6) . . ?
N4 C16 H16A 110.3 . . ?
C17 C16 H16A 110.3 . . ?
N4 C16 H16B 110.3 . . ?
C17 C16 H16B 110.3 . . ?
H16A C16 H16B 108.5 . . ?
N5 C17 C18 123.8(6) . . ?
N5 C17 C16 118.0(6) . . ?
C18 C17 C16 118.1(7) . . ?
C17 C18 C19 117.5(7) . . ?
C17 C18 H18 121.2 . . ?
C19 C18 H18 121.2 . . ?
C20 C19 C18 119.3(7) . . ?
C20 C19 H19 120.4 . . ?
C18 C19 H19 120.4 . . ?
C19 C20 C21 120.1(7) . . ?
C19 C20 H20 120.0 . . ?
C21 C20 H20 120.0 . . ?
N5 C21 C20 121.0(7) . . ?
N5 C21 C22 120.4(6) . . ?
C20 C21 C22 118.6(6) . . ?
N6 C22 C21 117.3(6) . . ?
N6 C22 H22A 108.0 . . ?
C21 C22 H22A 108.0 . . ?
N6 C22 H22B 108.0 . . ?
C21 C22 H22B 108.0 . . ?
H22A C22 H22B 107.2 . . ?
N6 C23 C27 108.3(6) . . ?
N6 C23 C24 119.4(5) . . ?
C27 C23 C24 103.5(6) . . ?
N6 C23 H23 108.4 . . ?
C27 C23 H23 108.4 . . ?
C24 C23 H23 108.4 . . ?
C23 C24 C25 103.1(6) . . ?
C23 C24 H24A 111.1 . . ?
C25 C24 H24A 111.1 . . ?
C23 C24 H24B 111.1 . . ?
C25 C24 H24B 111.1 . . ?
H24A C24 H24B 109.1 . . ?
C26 C25 C24 107.2(7) . . ?
C26 C25 H25A 110.3 . . ?
C24 C25 H25A 110.3 . . ?
C26 C25 H25B 110.3 . . ?
C24 C25 H25B 110.3 . . ?
H25A C25 H25B 108.5 . . ?
C25 C26 C27 104.3(6) . . ?
C25 C26 H26A 110.9 . . ?
C27 C26 H26A 110.9 . . ?
C25 C26 H26B 110.9 . . ?
C27 C26 H26B 110.9 . . ?
H26A C26 H26B 108.9 . . ?
N7 C27 C26 119.3(6) . . ?
N7 C27 C23 110.6(6) . . ?
C26 C27 C23 102.3(7) . . ?
N7 C27 H27 108.1 . . ?
C26 C27 H27 108.1 . . ?
C23 C27 H27 108.1 . . ?
N7 C28 C29 112.3(6) . . ?
N7 C28 H28A 109.1 . . ?
C29 C28 H28A 109.1 . . ?
N7 C28 H28B 109.1 . . ?
C29 C28 H28B 109.1 . . ?
H28A C28 H28B 107.9 . . ?
N8 C29 C30 120.9(8) . . ?
N8 C29 C28 117.9(7) . . ?
C30 C29 C28 121.2(7) . . ?
C31 C30 C29 121.1(8) . . ?
C31 C30 H30 119.5 . . ?
C29 C30 H30 119.5 . . ?
C30 C31 C32 117.2(8) . . ?
C30 C31 H31 121.4 . . ?
C32 C31 H31 121.4 . . ?
C31 C32 C33 121.5(9) . . ?
C31 C32 H32 119.3 . . ?
C33 C32 H32 119.3 . . ?
N8 C33 C32 121.1(7) . . ?
N8 C33 C34 118.8(7) . . ?
C32 C33 C34 120.0(7) . . ?
N9 C34 C33 114.2(6) . . ?
N9 C34 H34A 108.7 . . ?
C33 C34 H34A 108.7 . . ?
N9 C34 H34B 108.7 . . ?
C33 C34 H34B 108.7 . . ?
H34A C34 H34B 107.6 . . ?
N9 C35 C3 109.3(5) . 2_666 ?
N9 C35 C36 119.8(6) . . ?
C3 C35 C36 103.2(5) 2_666 . ?
N9 C35 H35 108.0 . . ?
C3 C35 H35 108.0 2_666 . ?
C36 C35 H35 108.0 . . ?
C35 C36 C1 104.3(5) . 2_666 ?
C35 C36 H36A 110.9 . . ?
C1 C36 H36A 110.9 2_666 . ?
C35 C36 H36B 110.9 . . ?
C1 C36 H36B 110.9 2_666 . ?
H36A C36 H36B 108.9 . . ?
C1A N1A Ni2 165.9(6) . . ?
N1A C1A C2A 175.9(8) . . ?
C1A C2A H2AA 109.5 . . ?
C1A C2A H2AB 109.5 . . ?
H2AA C2A H2AB 109.5 . . ?
C1A C2A H2AC 109.5 . . ?
H2AA C2A H2AC 109.5 . . ?
H2AB C2A H2AC 109.5 . . ?
N2A C3A C4A 179.2(11) . . ?
C3A C4A H4AA 109.5 . . ?
C3A C4A H4AB 109.5 . . ?
H4AA C4A H4AB 109.5 . . ?
C3A C4A H4AC 109.5 . . ?
H4AA C4A H4AC 109.5 . . ?
H4AB C4A H4AC 109.5 . . ?
N3A C5A C6A 176.8(15) . . ?
C5A C6A H6AA 109.5 . . ?
C5A C6A H6AB 109.5 . . ?
H6AA C6A H6AB 109.5 . . ?
C5A C6A H6AC 109.5 . . ?
H6AA C6A H6AC 109.5 . . ?
H6AB C6A H6AC 109.5 . . ?
Ni1 O1W H1WA 107.6 . . ?
Ni1 O1W H1WB 109.0 . . ?
H1WA O1W H1WB 108.1 . . ?
Ni1 O2W H2WA 143.7 . . ?
Ni1 O2W H2WB 106.8 . . ?
H2WA O2W H2WB 108.1 . . ?
O10X Ni8 O10X 179.999(11) . 2_676 ?
O10X Ni8 O10W 147.5(19) . 2_676 ?
O10X Ni8 O10W 32.5(19) 2_676 2_676 ?
O10X Ni8 O10W 32.5(19) . . ?
O10X Ni8 O10W 147.5(19) 2_676 . ?
O10W Ni8 O10W 180.0 2_676 . ?
O10X Ni8 O9W 68.1(19) . . ?
O10X Ni8 O9W 112(2) 2_676 . ?
O10W Ni8 O9W 95.4(19) 2_676 . ?
O10W Ni8 O9W 84.6(19) . . ?
O10X Ni8 O9W 112(2) . 2_676 ?
O10X Ni8 O9W 68.1(19) 2_676 2_676 ?
O10W Ni8 O9W 84.6(19) 2_676 2_676 ?
O10W Ni8 O9W 95.4(19) . 2_676 ?
O9W Ni8 O9W 180.0 . 2_676 ?
O10X Ni8 O8W 115(2) . 2_676 ?
O10X Ni8 O8W 65(2) 2_676 2_676 ?
O10W Ni8 O8W 92.7(18) 2_676 2_676 ?
O10W Ni8 O8W 87.3(18) . 2_676 ?
O9W Ni8 O8W 92(2) . 2_676 ?
O9W Ni8 O8W 88(2) 2_676 2_676 ?
O10X Ni8 O8W 65(2) . . ?
O10X Ni8 O8W 115(2) 2_676 . ?
O10W Ni8 O8W 87.3(18) 2_676 . ?
O10W Ni8 O8W 92.7(18) . . ?
O9W Ni8 O8W 88(2) . . ?
O9W Ni8 O8W 92(2) 2_676 . ?
O8W Ni8 O8W 180.0 2_676 . ?
O10X Ni8 Cl8 115.5(17) . 2_676 ?
O10X Ni8 Cl8 64.5(17) 2_676 2_676 ?
O10W Ni8 Cl8 95.8(15) 2_676 2_676 ?
O10W Ni8 Cl8 84.2(15) . 2_676 ?
O9W Ni8 Cl8 107.4(17) . 2_676 ?
O9W Ni8 Cl8 72.6(17) 2_676 2_676 ?
O8W Ni8 Cl8 16.0(13) 2_676 2_676 ?
O8W Ni8 Cl8 164.0(13) . 2_676 ?
O10X Ni8 Cl8 64.5(17) . . ?
O10X Ni8 Cl8 115.5(17) 2_676 . ?
O10W Ni8 Cl8 84.2(15) 2_676 . ?
O10W Ni8 Cl8 95.8(15) . . ?
O9W Ni8 Cl8 72.6(17) . . ?
O9W Ni8 Cl8 107.4(17) 2_676 . ?
O8W Ni8 Cl8 164.0(13) 2_676 . ?
O8W Ni8 Cl8 16.0(13) . . ?
Cl8 Ni8 Cl8 180.0 2_676 . ?
O10X Ni8 Cl9 96.5(16) . 2_676 ?
O10X Ni8 Cl9 83.5(16) 2_676 2_676 ?
O10W Ni8 Cl9 94.3(13) 2_676 2_676 ?
O10W Ni8 Cl9 85.7(13) . 2_676 ?
O9W Ni8 Cl9 163.0(15) . 2_676 ?
O9W Ni8 Cl9 17.0(15) 2_676 2_676 ?
O8W Ni8 Cl9 101.2(15) 2_676 2_676 ?
O8W Ni8 Cl9 78.8(15) . 2_676 ?
Cl8 Ni8 Cl9 85.4(11) 2_676 2_676 ?
Cl8 Ni8 Cl9 94.6(11) . 2_676 ?
O10X Ni8 Cl9 83.5(16) . . ?
O10X Ni8 Cl9 96.5(16) 2_676 . ?
O10W Ni8 Cl9 85.7(13) 2_676 . ?
O10W Ni8 Cl9 94.3(13) . . ?
O9W Ni8 Cl9 17.0(15) . . ?
O9W Ni8 Cl9 163.0(15) 2_676 . ?
O8W Ni8 Cl9 78.8(15) 2_676 . ?
O8W Ni8 Cl9 101.2(15) . . ?
Cl8 Ni8 Cl9 94.6(11) 2_676 . ?
Cl8 Ni8 Cl9 85.4(11) . . ?
Cl9 Ni8 Cl9 180.0 2_676 . ?
O8W Cl8 Ni8 69(6) . . ?
O9W Cl9 Ni8 40(3) . . ?
Cl8 O8W Ni8 95(6) . . ?
Cl9 O9W Ni8 123(4) . . ?
O10X O10W Ni8 66(3) . . ?
O10W O10X Ni8 82(4) . . ?
O11Y O11X O11W 83(5) . . ?
O11Z O11Y O11X 115(7) . . ?

loop_
_geom_bond_atom_site_label_1
_geom_bond_atom_site_label_2
_geom_bond_distance
_geom_bond_site_symmetry_2
_geom_bond_publ_flag
Ni1 O1W 2.042(4) . ?
Ni1 N1 2.065(5) . ?
Ni1 O2W 2.115(5) . ?
Ni1 N9 2.168(6) 2_666 ?
Ni1 N2 2.185(6) . ?
Ni1 Cl1 2.385(2) . ?
Ni2 O3W 2.043(13) . ?
Ni2 N1A 2.069(7) . ?
Ni2 N4 2.074(6) . ?
Ni2 N5 2.200(5) . ?
Ni2 N3 2.235(5) . ?
Ni2 Cl2 2.404(2) . ?
Ni2 Cl3 2.519(10) . ?
Ni3 O4W 1.93(4) . ?
Ni3 N7 2.077(6) . ?
Ni3 N6 2.183(6) . ?
Ni3 N8 2.277(6) . ?
Ni3 Cl6 2.370(2) . ?
Ni3 Cl4 2.400(5) . ?
Ni3 Cl5 2.467(2) . ?
N1 C4 1.464(8) . ?
N1 C3 1.487(8) . ?
N1 H1 1.0000 . ?
N2 C9 1.349(8) . ?
N2 C5 1.375(8) . ?
N3 C10 1.452(9) . ?
N3 C11 1.492(9) . ?
N3 H3 1.0000 . ?
N4 C16 1.483(9) . ?
N4 C15 1.484(7) . ?
N4 H4 1.0000 . ?
N5 C17 1.334(9) . ?
N5 C21 1.352(8) . ?
N6 C22 1.469(9) . ?
N6 C23 1.488(8) . ?
N6 H6 1.0000 . ?
N7 C28 1.447(9) . ?
N7 C27 1.463(10) . ?
N7 H7 1.0000 . ?
N8 C33 1.336(10) . ?
N8 C29 1.374(10) . ?
N9 C34 1.462(9) . ?
N9 C35 1.492(7) . ?
N9 Ni1 2.168(6) 2_666 ?
N9 H9 1.0000 . ?
C1 C2 1.532(10) . ?
C1 C36 1.570(8) 2_666 ?
C1 H1A 0.9900 . ?
C1 H1B 0.9900 . ?
C2 C3 1.521(8) . ?
C2 H2A 0.9900 . ?
C2 H2B 0.9900 . ?
C3 C35 1.531(10) 2_666 ?
C3 H3A 1.0000 . ?
C4 C5 1.504(9) . ?
C4 H4A 0.9900 . ?
C4 H4B 0.9900 . ?
C5 C6 1.366(10) . ?
C6 C7 1.390(10) . ?
C6 H6A 0.9500 . ?
C7 C8 1.377(9) . ?
C7 H7A 0.9500 . ?
C8 C9 1.401(10) . ?
C8 H8 0.9500 . ?
C9 C10 1.514(9) . ?
C10 H10A 0.9900 . ?
C10 H10B 0.9900 . ?
C11 C15 1.517(10) . ?
C11 C12 1.555(9) . ?
C11 H11 1.0000 . ?
C12 C13 1.548(10) . ?
C12 H12A 0.9900 . ?
C12 H12B 0.9900 . ?
C13 C14 1.544(9) . ?
C13 H13A 0.9900 . ?
C13 H13B 0.9900 . ?
C14 C15 1.544(10) . ?
C14 H14A 0.9900 . ?
C14 H14B 0.9900 . ?
C15 H15 1.0000 . ?
C16 C17 1.533(9) . ?
C16 H16A 0.9900 . ?
C16 H16B 0.9900 . ?
C17 C18 1.374(10) . ?
C18 C19 1.411(9) . ?
C18 H18 0.9500 . ?
C19 C20 1.348(11) . ?
C19 H19 0.9500 . ?
C20 C21 1.401(10) . ?
C20 H20 0.9500 . ?
C21 C22 1.507(11) . ?
C22 H22A 0.9900 . ?
C22 H22B 0.9900 . ?
C23 C27 1.520(11) . ?
C23 C24 1.550(10) . ?
C23 H23 1.0000 . ?
C24 C25 1.562(11) . ?
C24 H24A 0.9900 . ?
C24 H24B 0.9900 . ?
C25 C26 1.508(12) . ?
C25 H25A 0.9900 . ?
C25 H25B 0.9900 . ?
C26 C27 1.516(10) . ?
C26 H26A 0.9900 . ?
C26 H26B 0.9900 . ?
C27 H27 1.0000 . ?
C28 C29 1.478(11) . ?
C28 H28A 0.9900 . ?
C28 H28B 0.9900 . ?
C29 C30 1.390(11) . ?
C30 C31 1.354(12) . ?
C30 H30 0.9500 . ?
C31 C32 1.372(12) . ?
C31 H31 0.9500 . ?
C32 C33 1.387(11) . ?
C32 H32 0.9500 . ?
C33 C34 1.495(11) . ?
C34 H34A 0.9900 . ?
C34 H34B 0.9900 . ?
C35 C3 1.531(10) 2_666 ?
C35 C36 1.538(10) . ?
C35 H35 1.0000 . ?
C36 C1 1.570(8) 2_666 ?
C36 H36A 0.9900 . ?
C36 H36B 0.9900 . ?
N1A C1A 1.130(10) . ?
C1A C2A 1.458(12) . ?
C2A H2AA 0.9800 . ?
C2A H2AB 0.9800 . ?
C2A H2AC 0.9800 . ?
N2A C3A 1.099(11) . ?
C3A C4A 1.484(14) . ?
C4A H4AA 0.9800 . ?
C4A H4AB 0.9800 . ?
C4A H4AC 0.9800 . ?
N3A C5A 1.138(12) . ?
C5A C6A 1.417(15) . ?
C6A H6AA 0.9800 . ?
C6A H6AB 0.9800 . ?
C6A H6AC 0.9800 . ?
O1W H1WA 0.8400 . ?
O1W H1WB 0.8400 . ?
O2W H2WA 0.8398 . ?
O2W H2WB 0.8399 . ?
O5W O5X 0.85(2) . ?
Ni8 O10X 1.84(5) . ?
Ni8 O10X 1.84(5) 2_676 ?
Ni8 O10W 2.00(4) 2_676 ?
Ni8 O10W 2.00(4) . ?
Ni8 O9W 2.02(5) . ?
Ni8 O9W 2.02(5) 2_676 ?
Ni8 O8W 2.08(5) 2_676 ?
Ni8 O8W 2.08(5) . ?
Ni8 Cl8 2.22(3) 2_676 ?
Ni8 Cl8 2.22(3) . ?
Ni8 Cl9 2.62(3) 2_676 ?
Ni8 Cl9 2.62(3) . ?
Cl8 O8W 0.61(5) . ?
Cl9 O9W 0.91(5) . ?
O10W O10X 1.08(6) . ?
O11W O11X 1.42(7) . ?
O11X O11Y 1.33(7) . ?
O11Y O11Z 0.99(7) . ?

loop_
_geom_hbond_atom_site_label_D
_geom_hbond_atom_site_label_H
_geom_hbond_atom_site_label_A
_geom_hbond_distance_DH
_geom_hbond_distance_HA
_geom_hbond_distance_DA
_geom_hbond_angle_DHA
_geom_hbond_site_symmetry_A
N3 H3 Cl1 1.00 2.45 3.401(6) 158.5 .
N3 H3 O1W 1.00 2.45 3.023(8) 115.5 .
N4 H4 Cl7 1.00 2.20 3.195(7) 171.3 .
N6 H6 O3W 1.00 2.52 3.386(11) 145.1 .
N6 H6 Cl3 1.00 2.68 3.591(11) 152.1 .
N9 H9 Cl5 1.00 2.32 3.304(7) 167.8 .
C6 H6A Cl1 0.95 2.92 3.720(7) 142.0 2_675
C10 H10A O1W 0.99 2.46 3.069(9) 119.5 .
C10 H10B Cl3 0.99 2.80 3.451(12) 123.7 .
C10 H10B Cl9 0.99 2.91 3.61(3) 128.3 .
C11 H11 Cl3 1.00 2.90 3.518(12) 121.0 .
C12 H12B Cl1 0.99 2.83 3.622(8) 137.5 .
C20 H20 Cl2 0.95 2.80 3.458(7) 127.6 2_566
C22 H22A Cl5 0.99 2.69 3.437(7) 132.9 .
C22 H22B N1A 0.99 2.45 3.240(9) 136.2 .
C24 H24A Cl8 0.99 2.97 3.56(3) 119.8 1_455
C24 H24B O3W 0.99 2.63 3.524(11) 151.0 .
C24 H24B Cl3 0.99 2.70 3.623(13) 156.1 .
C26 H26A N3A 0.99 2.69 3.574(13) 148.4 1_455
C27 H27 Cl7 1.00 2.72 3.651(8) 155.5 2_576
C31 H31 Cl1 0.95 2.61 3.501(9) 157.0 1_556
C34 H34A Cl6 0.99 2.69 3.464(7) 135.5 .
C34 H34B Cl1 0.99 2.81 3.453(8) 123.1 2_666
C36 H36A Cl5 0.99 2.93 3.737(7) 139.1 .
C2A H2AA Cl8 0.98 2.88 3.70(3) 140.9 .
C2A H2AB Cl6 0.98 2.89 3.784(10) 152.6 2_666
C2A H2AC Cl6 0.98 2.73 3.378(8) 124.3 .
C4A H4AA Cl2 0.98 2.63 3.586(8) 164.0 .
C4A H4AC Cl5 0.98 2.79 3.611(7) 141.3 2_566
C6A H6AA Cl4 0.98 2.64 3.591(14) 163.5 .
C6A H6AB Cl2 0.98 2.92 3.758(13) 143.9 2_666
O1W H1WA Cl6 0.84 2.21 3.033(5) 167.8 2_666
O1W H1WB Cl2 0.84 2.28 3.059(5) 154.6 .
O2W H2WA Cl5 0.84 2.64 3.297(5) 136.7 2_666
O2W H2WB O5W 0.84 2.12 2.947(8) 167.6 .

loop_
_geom_torsion_atom_site_label_1
_geom_torsion_atom_site_label_2
_geom_torsion_atom_site_label_3
_geom_torsion_atom_site_label_4
_geom_torsion
_geom_torsion_site_symmetry_1
_geom_torsion_site_symmetry_2
_geom_torsion_site_symmetry_3
_geom_torsion_site_symmetry_4
_geom_torsion_publ_flag
C36 C1 C2 C3 25.0(8) 2_666 . . . ?
C4 N1 C3 C2 -75.4(8) . . . . ?
Ni1 N1 C3 C2 164.3(5) . . . . ?
C4 N1 C3 C35 166.3(5) . . . 2_666 ?
Ni1 N1 C3 C35 45.9(6) . . . 2_666 ?
C1 C2 C3 N1 -163.6(6) . . . . ?
C1 C2 C3 C35 -42.3(7) . . . 2_666 ?
C3 N1 C4 C5 -158.7(5) . . . . ?
Ni1 N1 C4 C5 -40.3(7) . . . . ?
C9 N2 C5 C6 -3.6(10) . . . . ?
Ni1 N2 C5 C6 175.8(6) . . . . ?
C9 N2 C5 C4 175.9(6) . . . . ?
Ni1 N2 C5 C4 -4.8(7) . . . . ?
N1 C4 C5 C6 -150.4(6) . . . . ?
N1 C4 C5 N2 30.1(9) . . . . ?
N2 C5 C6 C7 3.1(11) . . . . ?
C4 C5 C6 C7 -176.3(7) . . . . ?
C5 C6 C7 C8 -1.5(11) . . . . ?
C6 C7 C8 C9 0.5(11) . . . . ?
C5 N2 C9 C8 2.5(10) . . . . ?
Ni1 N2 C9 C8 -176.7(5) . . . . ?
C5 N2 C9 C10 -174.9(6) . . . . ?
Ni1 N2 C9 C10 5.9(10) . . . . ?
C7 C8 C9 N2 -1.1(11) . . . . ?
C7 C8 C9 C10 176.3(7) . . . . ?
C11 N3 C10 C9 -64.8(8) . . . . ?
Ni2 N3 C10 C9 176.7(5) . . . . ?
N2 C9 C10 N3 -71.2(9) . . . . ?
C8 C9 C10 N3 111.3(8) . . . . ?
C10 N3 C11 C15 -173.4(5) . . . . ?
Ni2 N3 C11 C15 -46.6(5) . . . . ?
C10 N3 C11 C12 68.4(8) . . . . ?
Ni2 N3 C11 C12 -164.9(5) . . . . ?
N3 C11 C12 C13 140.8(6) . . . . ?
C15 C11 C12 C13 19.8(7) . . . . ?
C11 C12 C13 C14 7.4(8) . . . . ?
C12 C13 C14 C15 -30.8(8) . . . . ?
C16 N4 C15 C11 -166.9(6) . . . . ?
Ni2 N4 C15 C11 -46.6(6) . . . . ?
C16 N4 C15 C14 75.7(8) . . . . ?
Ni2 N4 C15 C14 -164.0(6) . . . . ?
N3 C11 C15 N4 65.6(7) . . . . ?
C12 C11 C15 N4 -166.4(6) . . . . ?
N3 C11 C15 C14 -168.2(5) . . . . ?
C12 C11 C15 C14 -40.2(7) . . . . ?
C13 C14 C15 N4 162.2(6) . . . . ?
C13 C14 C15 C11 43.8(7) . . . . ?
C15 N4 C16 C17 164.9(6) . . . . ?
Ni2 N4 C16 C17 45.1(6) . . . . ?
C21 N5 C17 C18 -0.4(11) . . . . ?
Ni2 N5 C17 C18 178.8(6) . . . . ?
C21 N5 C17 C16 -177.4(6) . . . . ?
Ni2 N5 C17 C16 1.8(8) . . . . ?
N4 C16 C17 N5 -31.0(9) . . . . ?
N4 C16 C17 C18 151.9(7) . . . . ?
N5 C17 C18 C19 0.8(12) . . . . ?
C16 C17 C18 C19 177.8(7) . . . . ?
C17 C18 C19 C20 -0.7(12) . . . . ?
C18 C19 C20 C21 0.1(12) . . . . ?
C17 N5 C21 C20 -0.1(11) . . . . ?
Ni2 N5 C21 C20 -179.2(6) . . . . ?
C17 N5 C21 C22 179.1(7) . . . . ?
Ni2 N5 C21 C22 0.0(11) . . . . ?
C19 C20 C21 N5 0.3(12) . . . . ?
C19 C20 C21 C22 -178.9(7) . . . . ?
C23 N6 C22 C21 45.6(7) . . . . ?
Ni3 N6 C22 C21 163.5(4) . . . . ?
N5 C21 C22 N6 82.8(8) . . . . ?
C20 C21 C22 N6 -98.0(8) . . . . ?
C22 N6 C23 C27 166.6(5) . . . . ?
Ni3 N6 C23 C27 43.2(6) . . . . ?
C22 N6 C23 C24 -75.5(8) . . . . ?
Ni3 N6 C23 C24 161.1(6) . . . . ?
N6 C23 C24 C25 -150.2(7) . . . . ?
C27 C23 C24 C25 -29.9(8) . . . . ?
C23 C24 C25 C26 4.9(9) . . . . ?
C24 C25 C26 C27 21.9(9) . . . . ?
C28 N7 C27 C26 -74.9(9) . . . . ?
Ni3 N7 C27 C26 160.1(6) . . . . ?
C28 N7 C27 C23 167.0(5) . . . . ?
Ni3 N7 C27 C23 42.0(6) . . . . ?
C25 C26 C27 N7 -163.1(7) . . . . ?
C25 C26 C27 C23 -40.7(8) . . . . ?
N6 C23 C27 N7 -60.3(7) . . . . ?
C24 C23 C27 N7 172.0(5) . . . . ?
N6 C23 C27 C26 171.6(5) . . . . ?
C24 C23 C27 C26 44.0(6) . . . . ?
C27 N7 C28 C29 -159.5(6) . . . . ?
Ni3 N7 C28 C29 -37.2(6) . . . . ?
C33 N8 C29 C30 1.1(9) . . . . ?
Ni3 N8 C29 C30 -170.3(5) . . . . ?
C33 N8 C29 C28 -179.3(6) . . . . ?
Ni3 N8 C29 C28 9.2(7) . . . . ?
N7 C28 C29 N8 17.0(8) . . . . ?
N7 C28 C29 C30 -163.4(6) . . . . ?
N8 C29 C30 C31 3.1(10) . . . . ?
C28 C29 C30 C31 -176.4(7) . . . . ?
C29 C30 C31 C32 -4.1(11) . . . . ?
C30 C31 C32 C33 1.1(11) . . . . ?
C29 N8 C33 C32 -4.1(9) . . . . ?
Ni3 N8 C33 C32 164.9(5) . . . . ?
C29 N8 C33 C34 174.5(5) . . . . ?
Ni3 N8 C33 C34 -16.5(9) . . . . ?
C31 C32 C33 N8 3.1(10) . . . . ?
C31 C32 C33 C34 -175.5(6) . . . . ?
C35 N9 C34 C33 -57.2(8) . . . . ?
Ni1 N9 C34 C33 -178.5(5) 2_666 . . . ?
N8 C33 C34 N9 -63.0(8) . . . . ?
C32 C33 C34 N9 115.6(7) . . . . ?
C34 N9 C35 C3 -165.9(6) . . . 2_666 ?
Ni1 N9 C35 C3 -38.9(6) 2_666 . . 2_666 ?
C34 N9 C35 C36 75.4(8) . . . . ?
Ni1 N9 C35 C36 -157.5(5) 2_666 . . . ?
N9 C35 C36 C1 148.8(6) . . . 2_666 ?
C3 C35 C36 C1 27.1(7) 2_666 . . 2_666 ?
O10W Ni8 O10X O10W 180.002(18) 2_676 . . . ?
O9W Ni8 O10X O10W 116(4) . . . . ?
O9W Ni8 O10X O10W -64(4) 2_676 . . . ?
O8W Ni8 O10X O10W 34(4) 2_676 . . . ?
O8W Ni8 O10X O10W -146(4) . . . . ?
Cl8 Ni8 O10X O10W 17(4) 2_676 . . . ?
Cl8 Ni8 O10X O10W -163(4) . . . . ?
Cl9 Ni8 O10X O10W -71(3) 2_676 . . . ?
Cl9 Ni8 O10X O10W 109(3) . . . . ?
O11W O11X O11Y O11Z 51(7) . . . . ?
